data_2213070
loop_
_publ_author_name
'Primjira P. Tadbuppa'
'Tiekink, Edward R. T.'

_publ_section_title
;[<i>O</i>-Methyl
 <i>N</i>-(4-chlorophenyl)thiocarbamato-\k<i>S</i>](triethylphosphine-\k<i>P</i>)gold(I)
;
_journal_coeditor_code YA2047
_journal_issue 4
_journal_name_full 'Acta Crystallographica Section E'
_journal_page_first m1101
_journal_page_last m1102
_journal_paper_doi 10.1107/S1600536807011713
_journal_volume 63
_journal_year 2007
_chemical_formula_iupac '[Au (C8 H7 Cl N O S) (C6 H15 P)]'
_chemical_formula_moiety 'C14 H22 Au Cl N O P S'
_chemical_formula_sum 'C14 H22 Au Cl N O P S'
_chemical_formula_weight 515.77
_chemical_name_systematic
;
[O-Methyl N-(4-chlorophenyl)thiocarbamato-\kS](triethylphosphine-\kP)gold(I)
;
_space_group_IT_number 85
_symmetry_cell_setting tetragonal
_symmetry_space_group_name_Hall '-P 4a'
_symmetry_space_group_name_H-M 'P 4/n :2'
_atom_sites_solution_hydrogens geom
_atom_sites_solution_primary direct
_atom_sites_solution_secondary difmap
_audit_creation_method SHELXL-97
_cell_angle_alpha 90
_cell_angle_beta 90
_cell_angle_gamma 90
_cell_formula_units_Z 8
_cell_length_a 21.5192(9)
_cell_length_b 21.5192(9)
_cell_length_c 7.7834(5)
_cell_measurement_reflns_used 6061
_cell_measurement_temperature 223(2)
_cell_measurement_theta_max 28.0
_cell_measurement_theta_min 2.6
_cell_volume 3604.3(3)
_computing_cell_refinement 'SAINT (Bruker, 2000)'
_computing_data_collection 'SMART (Bruker, 2000)'
_computing_data_reduction SAINT
_computing_molecular_graphics 'ORTEPII (Johnson, 1976)'
_computing_publication_material SHELXL97
_computing_structure_refinement 'SHELXL97 (Sheldrick, 1997)'
_computing_structure_solution 'PATTY in DIRDIF92 (Beurskens <i>et al.</i>,  1992)'
_diffrn_ambient_temperature 223(2)
_diffrn_measured_fraction_theta_full 0.997
_diffrn_measured_fraction_theta_max 0.997
_diffrn_measurement_device_type 'Bruker SMART CCD'
_diffrn_measurement_method \w
_diffrn_radiation_monochromator graphite
_diffrn_radiation_source 'fine-focus sealed tube'
_diffrn_radiation_type MoK\a
_diffrn_radiation_wavelength 0.71069
_diffrn_reflns_av_R_equivalents 0.067
_diffrn_reflns_av_sigmaI/netI 0.044
_diffrn_reflns_limit_h_max 29
_diffrn_reflns_limit_h_min -30
_diffrn_reflns_limit_k_max 22
_diffrn_reflns_limit_k_min -30
_diffrn_reflns_limit_l_max 10
_diffrn_reflns_limit_l_min -9
_diffrn_reflns_number 29353
_diffrn_reflns_theta_full 30.0
_diffrn_reflns_theta_max 30.0
_diffrn_reflns_theta_min 1.3
_diffrn_standards_decay_% 0
_diffrn_standards_interval_count 0
_diffrn_standards_number 0
_exptl_absorpt_coefficient_mu 8.51
_exptl_absorpt_correction_T_max 0.775
_exptl_absorpt_correction_T_min 0.185
_exptl_absorpt_correction_type multi-scan
_exptl_absorpt_process_details '(SADABS; Bruker, 2000)'
_exptl_crystal_colour colourless
_exptl_crystal_density_diffrn 1.901
_exptl_crystal_density_method 'not measured'
_exptl_crystal_description needle
_exptl_crystal_F_000 1984
_exptl_crystal_size_max 0.32
_exptl_crystal_size_mid 0.06
_exptl_crystal_size_min 0.03
_refine_diff_density_max 1.68
_refine_diff_density_min -0.87
_refine_ls_extinction_method none
_refine_ls_goodness_of_fit_ref 1.01
_refine_ls_hydrogen_treatment constr
_refine_ls_matrix_type full
_refine_ls_number_parameters 182
_refine_ls_number_reflns 5255
_refine_ls_number_restraints 0
_refine_ls_restrained_S_all 1.01
_refine_ls_R_factor_all 0.055
_refine_ls_R_factor_gt 0.036
_refine_ls_shift/su_max 0.001
_refine_ls_shift/su_mean 0.000
_refine_ls_structure_factor_coef Fsqd
_refine_ls_weighting_details 'calc w=1/[\s^2^(Fo^2^)+(0.0432P)^2^+0.245P] where P=(Fo^2^+2Fc^2^)/3'
_refine_ls_weighting_scheme calc
_refine_ls_wR_factor_gt 0.080
_refine_ls_wR_factor_ref 0.089
_reflns_number_gt 3864
_reflns_number_total 5255
_reflns_threshold_expression I>2\s(I)
_cod_data_source_file ya2047.cif
_cod_data_source_block I
_cod_original_sg_symbol_H-M 'P 4/n'
_cod_database_code 2213070
_cod_database_fobs_code 2213070

loop_
_symmetry_equiv_pos_as_xyz
'x, y, z'
'-x+1/2, -y+1/2, z'
'-y+1/2, x, z'
'y, -x+1/2, z'
'-x, -y, -z'
'x-1/2, y-1/2, -z'
'y-1/2, -x, -z'
'-y, x-1/2, -z'

loop_
_atom_site_type_symbol
_atom_site_label
_atom_site_fract_x
_atom_site_fract_y
_atom_site_fract_z
_atom_site_U_iso_or_equiv
_atom_site_adp_type
_atom_site_calc_flag
_atom_site_refinement_flags
_atom_site_occupancy
Au Au 0.059321(8) 0.434377(8) 0.06604(2) 0.04180(7) Uani d . 1
Cl Cl1 0.19082(6) 0.68489(6) -0.81205(15) 0.0596(3) Uani d . 1
S S1 0.09847(5) 0.49690(5) -0.15054(14) 0.0449(2) Uani d . 1
P P1 0.02376(5) 0.37179(5) 0.27720(13) 0.0395(2) Uani d . 1
O O1 0.17940(16) 0.40732(15) -0.1155(4) 0.0559(8) Uani d . 1
N N1 0.19928(19) 0.46963(18) -0.3441(5) 0.0509(9) Uani d . 1
C C1 0.1649(2) 0.4573(2) -0.2169(5) 0.0441(9) Uani d . 1
C C2 0.1884(2) 0.5226(2) -0.4460(5) 0.0421(9) Uani d . 1
C C3 0.2067(2) 0.5811(2) -0.3900(6) 0.0459(10) Uani d . 1
H H3 0.2202 0.5865 -0.2761 0.055 Uiso calc R 1
C C4 0.2052(2) 0.6317(2) -0.5008(6) 0.0439(9) Uani d . 1
H H4 0.2177 0.6712 -0.4624 0.053 Uiso calc R 1
C C5 0.1853(2) 0.6234(2) -0.6670(5) 0.0427(9) Uani d . 1
C C6 0.1648(2) 0.5671(2) -0.7234(6) 0.0439(9) Uani d . 1
H H6 0.1494 0.5625 -0.8357 0.053 Uiso calc R 1
C C7 0.1668(2) 0.5164(2) -0.6125(6) 0.0471(10) Uani d . 1
H H7 0.1533 0.4773 -0.6514 0.057 Uiso calc R 1
C C8 0.2357(3) 0.3747(3) -0.1608(8) 0.0705(16) Uani d . 1
H H8A 0.2327 0.3600 -0.2784 0.106 Uiso calc R 1
H H8B 0.2412 0.3395 -0.0843 0.106 Uiso calc R 1
H H8C 0.2709 0.4025 -0.1502 0.106 Uiso calc R 1
C C9 0.0783(2) 0.3096(2) 0.3243(6) 0.0485(10) Uani d . 1
H H9A 0.0630 0.2861 0.4236 0.058 Uiso calc R 1
H H9B 0.0797 0.2812 0.2261 0.058 Uiso calc R 1
C C10 0.1434(3) 0.3319(3) 0.3621(10) 0.0835(19) Uani d . 1
H H10A 0.1700 0.2965 0.3847 0.125 Uiso calc R 1
H H10B 0.1428 0.3589 0.4619 0.125 Uiso calc R 1
H H10C 0.1592 0.3547 0.2639 0.125 Uiso calc R 1
C C11 0.0091(3) 0.4127(2) 0.4763(6) 0.0520(11) Uani d . 1
H H11A 0.0470 0.4350 0.5087 0.062 Uiso calc R 1
H H11B -0.0232 0.4439 0.4551 0.062 Uiso calc R 1
C C12 -0.0113(3) 0.3726(2) 0.6294(6) 0.0597(13) Uani d . 1
H H12A -0.0179 0.3989 0.7290 0.090 Uiso calc R 1
H H12B 0.0207 0.3423 0.6548 0.090 Uiso calc R 1
H H12C -0.0497 0.3513 0.6012 0.090 Uiso calc R 1
C C13 -0.0479(2) 0.3319(2) 0.2263(6) 0.0476(10) Uani d . 1
H H13A -0.0571 0.3019 0.3177 0.057 Uiso calc R 1
H H13B -0.0819 0.3622 0.2230 0.057 Uiso calc R 1
C C14 -0.0454(3) 0.2977(3) 0.0550(6) 0.0700(17) Uani d . 1
H H14A -0.0850 0.2776 0.0338 0.105 Uiso calc R 1
H H14B -0.0128 0.2666 0.0586 0.105 Uiso calc R 1
H H14C -0.0368 0.3271 -0.0364 0.105 Uiso calc R 1

loop_
_atom_site_aniso_label
_atom_site_aniso_U_11
_atom_site_aniso_U_22
_atom_site_aniso_U_33
_atom_site_aniso_U_12
_atom_site_aniso_U_13
_atom_site_aniso_U_23
Au 0.04424(11) 0.04421(11) 0.03694(10) -0.00807(6) 0.00200(6) 0.00741(6)
Cl1 0.0736(8) 0.0527(7) 0.0524(7) 0.0082(6) 0.0066(6) 0.0137(5)
S1 0.0456(6) 0.0471(6) 0.0419(5) -0.0005(4) 0.0062(4) 0.0113(5)
P1 0.0422(6) 0.0381(6) 0.0382(5) -0.0042(4) 0.0018(4) 0.0062(4)
O1 0.059(2) 0.0457(19) 0.063(2) 0.0047(15) 0.0115(16) 0.0201(15)
N1 0.054(2) 0.048(2) 0.051(2) 0.0057(17) 0.0128(18) 0.0117(18)
C1 0.050(3) 0.042(2) 0.041(2) -0.0053(18) 0.0030(18) 0.0042(18)
C2 0.036(2) 0.043(2) 0.047(2) 0.0013(16) 0.0114(17) 0.0076(18)
C3 0.050(3) 0.049(3) 0.039(2) 0.0001(19) 0.0024(18) 0.0008(18)
C4 0.045(2) 0.039(2) 0.048(2) -0.0041(17) 0.000(2) -0.0018(19)
C5 0.038(2) 0.045(2) 0.045(2) 0.0044(17) 0.0007(18) 0.0068(18)
C6 0.040(2) 0.050(3) 0.042(2) -0.0004(18) -0.0043(18) 0.0015(19)
C7 0.044(2) 0.042(2) 0.055(3) -0.0077(18) 0.000(2) -0.001(2)
C8 0.067(4) 0.059(3) 0.085(4) 0.020(3) 0.008(3) 0.017(3)
C9 0.046(3) 0.043(2) 0.056(3) -0.0031(18) -0.002(2) 0.002(2)
C10 0.055(3) 0.063(4) 0.132(6) -0.002(3) -0.024(4) 0.016(4)
C11 0.074(3) 0.041(2) 0.040(2) -0.003(2) -0.001(2) 0.0039(19)
C12 0.080(4) 0.060(3) 0.039(2) -0.004(3) 0.012(2) 0.002(2)
C13 0.046(2) 0.047(3) 0.050(2) -0.0093(19) -0.0010(19) 0.010(2)
C14 0.083(4) 0.086(4) 0.041(3) -0.033(3) -0.014(2) 0.009(2)

loop_
_atom_type_symbol
_atom_type_description
_atom_type_scat_dispersion_real
_atom_type_scat_dispersion_imag
_atom_type_scat_source
C C 0.0033 0.0016 'International Tables Vol C Tables 4.2.6.8 and 6.1.1.4'
H H 0.0000 0.0000 'International Tables Vol C Tables 4.2.6.8 and 6.1.1.4'
Au Au -2.0133 8.8022 'International Tables Vol C Tables 4.2.6.8 and 6.1.1.4'
N N 0.0061 0.0033 'International Tables Vol C Tables 4.2.6.8 and 6.1.1.4'
O O 0.0106 0.0060 'International Tables Vol C Tables 4.2.6.8 and 6.1.1.4'
P P 0.1023 0.0942 'International Tables Vol C Tables 4.2.6.8 and 6.1.1.4'
S S 0.1246 0.1234 'International Tables Vol C Tables 4.2.6.8 and 6.1.1.4'
Cl Cl 0.1484 0.1585 'International Tables Vol C Tables 4.2.6.8 and 6.1.1.4'

loop_
_geom_angle_atom_site_label_1
_geom_angle_atom_site_label_2
_geom_angle_atom_site_label_3
_geom_angle
_geom_angle_publ_flag
S1 Au P1 178.32(4) y
Au S1 C1 103.31(15) y
C11 P1 C13 105.6(2) ?
C11 P1 C9 107.4(2) ?
C13 P1 C9 104.2(2) ?
C11 P1 Au 113.07(16) ?
C13 P1 Au 114.37(15) ?
C9 P1 Au 111.55(16) ?
C1 O1 C8 115.6(4) ?
C1 N1 C2 120.9(4) ?
N1 C1 O1 118.8(4) ?
N1 C1 S1 127.6(4) ?
O1 C1 S1 113.6(3) ?
N1 C2 C7 120.3(4) ?
N1 C2 C3 120.6(4) ?
C7 C2 C3 118.5(4) ?
C4 C3 C2 120.6(4) ?
C4 C3 H3 119.7 ?
C2 C3 H3 119.7 ?
C5 C4 C3 119.3(4) ?
C5 C4 H4 120.3 ?
C3 C4 H4 120.3 ?
C6 C5 C4 121.3(4) ?
C6 C5 Cl1 119.2(3) ?
C4 C5 Cl1 119.4(3) ?
C5 C6 C7 119.2(4) ?
C5 C6 H6 120.4 ?
C7 C6 H6 120.4 ?
C6 C7 C2 121.0(4) ?
C6 C7 H7 119.5 ?
C2 C7 H7 119.5 ?
O1 C8 H8A 109.5 ?
O1 C8 H8B 109.5 ?
H8A C8 H8B 109.5 ?
O1 C8 H8C 109.5 ?
H8A C8 H8C 109.5 ?
H8B C8 H8C 109.5 ?
C10 C9 P1 113.8(3) ?
C10 C9 H9A 108.8 ?
P1 C9 H9A 108.8 ?
C10 C9 H9B 108.8 ?
P1 C9 H9B 108.8 ?
H9A C9 H9B 107.7 ?
C9 C10 H10A 109.5 ?
C9 C10 H10B 109.5 ?
H10A C10 H10B 109.5 ?
C9 C10 H10C 109.5 ?
H10A C10 H10C 109.5 ?
H10B C10 H10C 109.5 ?
C12 C11 P1 116.1(4) ?
C12 C11 H11A 108.3 ?
P1 C11 H11A 108.3 ?
C12 C11 H11B 108.3 ?
P1 C11 H11B 108.3 ?
H11A C11 H11B 107.4 ?
C11 C12 H12A 109.5 ?
C11 C12 H12B 109.5 ?
H12A C12 H12B 109.5 ?
C11 C12 H12C 109.5 ?
H12A C12 H12C 109.5 ?
H12B C12 H12C 109.5 ?
C14 C13 P1 113.0(3) ?
C14 C13 H13A 109.0 ?
P1 C13 H13A 109.0 ?
C14 C13 H13B 109.0 ?
P1 C13 H13B 109.0 ?
H13A C13 H13B 107.8 ?
C13 C14 H14A 109.5 ?
C13 C14 H14B 109.5 ?
H14A C14 H14B 109.5 ?
C13 C14 H14C 109.5 ?
H14A C14 H14C 109.5 ?
H14B C14 H14C 109.5 ?

loop_
_geom_bond_atom_site_label_1
_geom_bond_atom_site_label_2
_geom_bond_distance
_geom_bond_publ_flag
Au S1 2.3156(10) y
Au P1 2.2584(10) y
Cl1 C5 1.743(4) ?
S1 C1 1.742(5) y
P1 C11 1.810(5) ?
P1 C13 1.810(4) ?
P1 C9 1.817(5) ?
O1 C1 1.370(5) y
O1 C8 1.444(6) y
N1 C1 1.264(5) y
N1 C2 1.409(5) y
C2 C7 1.383(6) ?
C2 C3 1.389(6) ?
C3 C4 1.389(6) ?
C3 H3 0.9400 ?
C4 C5 1.374(6) ?
C4 H4 0.9400 ?
C5 C6 1.364(6) ?
C6 C7 1.391(6) ?
C6 H6 0.9400 ?
C7 H7 0.9400 ?
C8 H8A 0.9700 ?
C8 H8B 0.9700 ?
C8 H8C 0.9700 ?
C9 C10 1.510(7) ?
C9 H9A 0.9800 ?
C9 H9B 0.9800 ?
C10 H10A 0.9700 ?
C10 H10B 0.9700 ?
C10 H10C 0.9700 ?
C11 C12 1.536(6) ?
C11 H11A 0.9800 ?
C11 H11B 0.9800 ?
C12 H12A 0.9700 ?
C12 H12B 0.9700 ?
C12 H12C 0.9700 ?
C13 C14 1.524(7) ?
C13 H13A 0.9800 ?
C13 H13B 0.9800 ?
C14 H14A 0.9700 ?
C14 H14B 0.9700 ?
C14 H14C 0.9700 ?

loop_
_geom_torsion_atom_site_label_1
_geom_torsion_atom_site_label_2
_geom_torsion_atom_site_label_3
_geom_torsion_atom_site_label_4
_geom_torsion
C2 N1 C1 O1 -176.2(4)
C2 N1 C1 S1 4.0(7)
C8 O1 C1 N1 2.9(7)
C8 O1 C1 S1 -177.3(4)
Au S1 C1 N1 172.5(4)
Au S1 C1 O1 -7.3(4)
C1 N1 C2 C7 -110.4(5)
C1 N1 C2 C3 78.2(6)
N1 C2 C3 C4 169.6(4)
C7 C2 C3 C4 -2.0(7)
C2 C3 C4 C5 0.0(7)
C3 C4 C5 C6 2.6(7)
C3 C4 C5 Cl1 -173.6(3)
C4 C5 C6 C7 -3.2(7)
Cl1 C5 C6 C7 173.0(3)
C5 C6 C7 C2 1.1(7)
N1 C2 C7 C6 -170.2(4)
C3 C2 C7 C6 1.5(7)
C11 P1 C9 C10 -71.3(5)
C13 P1 C9 C10 177.0(4)
Au P1 C9 C10 53.1(5)
C13 P1 C11 C12 57.9(4)
C9 P1 C11 C12 -52.8(4)
Au P1 C11 C12 -176.3(3)
C11 P1 C13 C14 176.5(4)
C9 P1 C13 C14 -70.5(4)
Au P1 C13 C14 51.5(4)
